data_2225695
loop_
_publ_author_name
'Yu, Hai-Tao'
'Wei, Yi'
'Zhang, Yan'

_publ_section_title
;
 7-Pivaloyl-5,6-dihydro-4<i>H</i>-naphtho[3,2,1-<i>de</i>]isoquinoline-4,6-dione
;
_journal_coeditor_code XU2713
_journal_issue 4
_journal_name_full 'Acta Crystallographica Section E'
_journal_page_first o836
_journal_paper_doi 10.1107/S1600536810008378
_journal_volume 66
_journal_year 2010
_chemical_formula_iupac 'C21 H17 N O3'
_chemical_formula_moiety 'C21 H17 N O3'
_chemical_formula_sum 'C21 H17 N O3'
_chemical_formula_weight 331.36
_chemical_name_systematic
;
7-Pivaloyl-5,6-dihydro-4<i>H</i>-naphtho[3,2,1-<i>de</i>]isoquinoline-4,6-dione
;
_space_group_IT_number 14
_symmetry_cell_setting monoclinic
_symmetry_space_group_name_Hall '-P 2ybc'
_symmetry_space_group_name_H-M 'P 1 21/c 1'
_atom_sites_solution_hydrogens geom
_atom_sites_solution_primary direct
_atom_sites_solution_secondary difmap
_audit_creation_method SHELXL-97
_cell_angle_alpha 90.00
_cell_angle_beta 101.12(3)
_cell_angle_gamma 90.00
_cell_formula_units_Z 4
_cell_length_a 11.569(2)
_cell_length_b 9.1150(18)
_cell_length_c 15.746(3)
_cell_measurement_reflns_used 25
_cell_measurement_temperature 298(2)
_cell_measurement_theta_max 12
_cell_measurement_theta_min 9
_cell_volume 1629.3(6)
_computing_cell_refinement 'CAD-4 EXPRESS (Enraf--Nonius, 1994)'
_computing_data_collection 'CAD-4 EXPRESS (Enraf--Nonius, 1994)'
_computing_data_reduction 'XCAD4 (Harms & Wocadlo, 1995)'
_computing_molecular_graphics 'ORTEP-3 for Windows (Farrugia, 1997)'
_computing_publication_material 'SHELXL97 (Sheldrick, 2008)'
_computing_structure_refinement 'SHELXL97 (Sheldrick, 2008)'
_computing_structure_solution 'SHELXS97 (Sheldrick, 2008)'
_diffrn_ambient_temperature 298(2)
_diffrn_measured_fraction_theta_full 1.000
_diffrn_measured_fraction_theta_max 1.000
_diffrn_measurement_device_type 'Enraf--Nonius CAD-4'
_diffrn_measurement_method \w/2\q
_diffrn_radiation_monochromator graphite
_diffrn_radiation_source 'fine-focus sealed tube'
_diffrn_radiation_type MoK\a
_diffrn_radiation_wavelength 0.71073
_diffrn_reflns_av_R_equivalents 0.0563
_diffrn_reflns_av_sigmaI/netI 0.1188
_diffrn_reflns_limit_h_max 13
_diffrn_reflns_limit_h_min 0
_diffrn_reflns_limit_k_max 10
_diffrn_reflns_limit_k_min 0
_diffrn_reflns_limit_l_max 18
_diffrn_reflns_limit_l_min -18
_diffrn_reflns_number 3103
_diffrn_reflns_theta_full 25.26
_diffrn_reflns_theta_max 25.26
_diffrn_reflns_theta_min 1.79
_diffrn_standards_decay_% 1
_diffrn_standards_interval_count 200
_diffrn_standards_interval_time 120
_diffrn_standards_number 3
_exptl_absorpt_coefficient_mu 0.091
_exptl_absorpt_correction_T_max 0.9955
_exptl_absorpt_correction_T_min 0.9910
_exptl_absorpt_correction_type psi-scan
_exptl_absorpt_process_details '(CAD-4 EXPRESS; Enraf--Nonius, 1994)'
_exptl_crystal_colour light-yellow
_exptl_crystal_density_diffrn 1.351
_exptl_crystal_density_method 'not measured'
_exptl_crystal_description block
_exptl_crystal_F_000 696
_exptl_crystal_size_max 0.10
_exptl_crystal_size_mid 0.10
_exptl_crystal_size_min 0.05
_refine_diff_density_max 0.185
_refine_diff_density_min -0.185
_refine_ls_extinction_method none
_refine_ls_goodness_of_fit_ref 0.998
_refine_ls_hydrogen_treatment constr
_refine_ls_matrix_type full
_refine_ls_number_parameters 226
_refine_ls_number_reflns 2950
_refine_ls_number_restraints 0
_refine_ls_restrained_S_all 0.998
_refine_ls_R_factor_all 0.1702
_refine_ls_R_factor_gt 0.0660
_refine_ls_shift/su_max 0.000
_refine_ls_shift/su_mean 0.000
_refine_ls_structure_factor_coef Fsqd
_refine_ls_weighting_details 'calc w=1/[\s^2^(Fo^2^)+(0.0010P)^2^] where P=(Fo^2^+2Fc^2^)/3'
_refine_ls_weighting_scheme calc
_refine_ls_wR_factor_gt 0.0627
_refine_ls_wR_factor_ref 0.0767
_reflns_number_gt 1264
_reflns_number_total 2950
_reflns_threshold_expression I>2sigma(I)
_cod_data_source_file xu2713.cif
_cod_data_source_block I
_cod_original_sg_symbol_H-M 'P 21/c'
_cod_database_code 2225695
_cod_database_fobs_code 2225695

loop_
_symmetry_equiv_pos_as_xyz
'x, y, z'
'-x, y+1/2, -z+1/2'
'-x, -y, -z'
'x, -y-1/2, z-1/2'

loop_
_atom_site_type_symbol
_atom_site_label
_atom_site_fract_x
_atom_site_fract_y
_atom_site_fract_z
_atom_site_U_iso_or_equiv
_atom_site_adp_type
_atom_site_calc_flag
_atom_site_refinement_flags
_atom_site_occupancy
_atom_site_disorder_assembly
_atom_site_disorder_group
N N 0.9224(2) 0.3212(3) 0.52319(16) 0.0380(8) Uani d . 1 . .
H H0A 0.9433 0.4046 0.5467 0.046 Uiso calc R 1 . .
O O1 0.7998(2) -0.0308(3) 0.72692(14) 0.0517(7) Uani d . 1 . .
O O2 0.9979(2) 0.3921(2) 0.40785(14) 0.0494(7) Uani d . 1 . .
O O3 0.8470(2) 0.2652(2) 0.64021(14) 0.0508(7) Uani d . 1 . .
C C1 0.5388(3) -0.0139(4) 0.6829(2) 0.0769(14) Uani d . 1 . .
H H1A 0.5228 -0.0812 0.6352 0.115 Uiso calc R 1 . .
H H1B 0.4670 0.0333 0.6897 0.115 Uiso calc R 1 . .
H H1C 0.5713 -0.0664 0.7349 0.115 Uiso calc R 1 . .
C C2 0.5766(3) 0.1815(4) 0.5817(2) 0.0675(13) Uani d . 1 . .
H H2A 0.5630 0.1123 0.5349 0.101 Uiso calc R 1 . .
H H2B 0.6310 0.2552 0.5704 0.101 Uiso calc R 1 . .
H H2C 0.5035 0.2271 0.5870 0.101 Uiso calc R 1 . .
C C3 0.6483(3) 0.2081(4) 0.7420(2) 0.0781(15) Uani d . 1 . .
H H3A 0.7027 0.2832 0.7326 0.117 Uiso calc R 1 . .
H H3B 0.6803 0.1551 0.7939 0.117 Uiso calc R 1 . .
H H3C 0.5750 0.2524 0.7478 0.117 Uiso calc R 1 . .
C C4 0.6277(3) 0.1027(4) 0.6652(2) 0.0461(10) Uani d . 1 . .
C C5 0.7422(3) 0.0215(4) 0.6623(2) 0.0358(9) Uani d . 1 . .
C C6 0.7748(3) -0.0144(4) 0.5757(2) 0.0337(9) Uani d . 1 . .
C C7 0.7494(3) -0.1610(4) 0.5410(2) 0.0358(9) Uani d . 1 . .
C C8 0.7003(3) -0.2677(4) 0.5887(2) 0.0504(11) Uani d . 1 . .
H H8A 0.6861 -0.2445 0.6433 0.061 Uiso calc R 1 . .
C C9 0.6734(3) -0.4046(4) 0.5553(3) 0.0584(12) Uani d . 1 . .
H H9A 0.6409 -0.4736 0.5874 0.070 Uiso calc R 1 . .
C C10 0.6942(3) -0.4420(4) 0.4742(2) 0.0560(12) Uani d . 1 . .
H H10A 0.6738 -0.5346 0.4514 0.067 Uiso calc R 1 . .
C C11 0.7448(3) -0.3419(4) 0.4277(2) 0.0457(11) Uani d . 1 . .
H H11A 0.7606 -0.3690 0.3742 0.055 Uiso calc R 1 . .
C C12 0.7736(3) -0.1988(4) 0.4589(2) 0.0351(9) Uani d . 1 . .
C C13 0.8287(3) -0.0921(4) 0.4115(2) 0.0361(9) Uani d . 1 . .
C C14 0.8587(3) 0.0469(4) 0.4492(2) 0.0314(9) Uani d . 1 . .
C C15 0.8305(3) 0.0825(4) 0.5310(2) 0.0320(9) Uani d . 1 . .
C C16 0.8571(3) -0.1202(4) 0.3306(2) 0.0430(10) Uani d . 1 . .
H H16A 0.8379 -0.2110 0.3048 0.052 Uiso calc R 1 . .
C C17 0.9120(3) -0.0188(4) 0.2882(2) 0.0480(11) Uani d . 1 . .
H H17A 0.9299 -0.0415 0.2346 0.058 Uiso calc R 1 . .
C C18 0.9412(3) 0.1181(4) 0.3250(2) 0.0417(10) Uani d . 1 . .
H H18A 0.9782 0.1872 0.2959 0.050 Uiso calc R 1 . .
C C19 0.9154(3) 0.1513(4) 0.4046(2) 0.0324(9) Uani d . 1 . .
C C20 0.9491(3) 0.2966(4) 0.4427(2) 0.0358(9) Uani d . 1 . .
C C21 0.8659(3) 0.2269(4) 0.5700(2) 0.0364(9) Uani d . 1 . .

loop_
_atom_site_aniso_label
_atom_site_aniso_U_11
_atom_site_aniso_U_22
_atom_site_aniso_U_33
_atom_site_aniso_U_12
_atom_site_aniso_U_13
_atom_site_aniso_U_23
N 0.052(2) 0.0271(19) 0.0377(18) -0.0090(16) 0.0150(16) -0.0042(15)
O1 0.0629(19) 0.0489(18) 0.0445(16) 0.0042(15) 0.0135(14) 0.0078(14)
O2 0.070(2) 0.0339(16) 0.0499(16) -0.0110(14) 0.0247(14) 0.0060(13)
O3 0.073(2) 0.0420(17) 0.0425(15) -0.0127(15) 0.0247(15) -0.0123(13)
C1 0.061(3) 0.071(3) 0.109(4) -0.017(3) 0.044(3) 0.007(3)
C2 0.058(3) 0.052(3) 0.090(3) 0.008(2) 0.009(3) 0.009(3)
C3 0.079(3) 0.070(3) 0.094(3) 0.002(3) 0.040(3) -0.031(3)
C4 0.046(3) 0.041(3) 0.054(3) -0.001(2) 0.017(2) -0.004(2)
C5 0.050(3) 0.024(2) 0.035(2) -0.004(2) 0.011(2) 0.0057(18)
C6 0.044(2) 0.027(2) 0.030(2) 0.0027(19) 0.0083(18) -0.0013(18)
C7 0.044(3) 0.022(2) 0.042(2) 0.0019(19) 0.010(2) 0.0068(19)
C8 0.067(3) 0.032(2) 0.056(3) 0.002(2) 0.020(2) 0.005(2)
C9 0.074(3) 0.040(3) 0.067(3) -0.005(3) 0.027(3) 0.007(2)
C10 0.069(3) 0.026(2) 0.073(3) -0.008(2) 0.014(3) 0.000(2)
C11 0.057(3) 0.027(2) 0.052(3) 0.000(2) 0.005(2) -0.007(2)
C12 0.037(2) 0.028(2) 0.040(2) 0.0029(19) 0.0064(19) -0.0003(19)
C13 0.039(2) 0.035(2) 0.034(2) 0.002(2) 0.0067(19) -0.0011(19)
C14 0.032(2) 0.029(2) 0.034(2) 0.0041(18) 0.0072(18) 0.0045(18)
C15 0.036(2) 0.026(2) 0.036(2) 0.0004(18) 0.0107(18) -0.0004(18)
C16 0.055(3) 0.034(2) 0.041(2) 0.006(2) 0.014(2) -0.004(2)
C17 0.069(3) 0.046(3) 0.033(2) 0.001(2) 0.020(2) 0.000(2)
C18 0.052(3) 0.036(2) 0.039(2) -0.003(2) 0.013(2) -0.001(2)
C19 0.037(2) 0.027(2) 0.034(2) 0.0038(19) 0.0084(18) -0.0022(18)
C20 0.046(3) 0.029(2) 0.033(2) 0.004(2) 0.0090(19) 0.0032(18)
C21 0.038(2) 0.037(2) 0.037(2) 0.001(2) 0.0119(19) -0.002(2)

loop_
_atom_type_symbol
_atom_type_description
_atom_type_scat_dispersion_real
_atom_type_scat_dispersion_imag
_atom_type_scat_source
C C 0.0033 0.0016 'International Tables Vol C Tables 4.2.6.8 and 6.1.1.4'
H H 0.0000 0.0000 'International Tables Vol C Tables 4.2.6.8 and 6.1.1.4'
N N 0.0061 0.0033 'International Tables Vol C Tables 4.2.6.8 and 6.1.1.4'
O O 0.0106 0.0060 'International Tables Vol C Tables 4.2.6.8 and 6.1.1.4'

loop_
_geom_angle_atom_site_label_1
_geom_angle_atom_site_label_2
_geom_angle_atom_site_label_3
_geom_angle_site_symmetry_1
_geom_angle_site_symmetry_3
_geom_angle
_geom_angle_publ_flag
C21 N C20 . . 127.1(3) ?
C21 N H0A . . 116.4 ?
C20 N H0A . . 116.4 ?
C4 C1 H1A . . 109.5 ?
C4 C1 H1B . . 109.5 ?
H1A C1 H1B . . 109.5 ?
C4 C1 H1C . . 109.5 ?
H1A C1 H1C . . 109.5 ?
H1B C1 H1C . . 109.5 ?
C4 C2 H2A . . 109.5 ?
C4 C2 H2B . . 109.5 ?
H2A C2 H2B . . 109.5 ?
C4 C2 H2C . . 109.5 ?
H2A C2 H2C . . 109.5 ?
H2B C2 H2C . . 109.5 ?
C4 C3 H3A . . 109.5 ?
C4 C3 H3B . . 109.5 ?
H3A C3 H3B . . 109.5 ?
C4 C3 H3C . . 109.5 ?
H3A C3 H3C . . 109.5 ?
H3B C3 H3C . . 109.5 ?
C2 C4 C5 . . 113.6(3) ?
C2 C4 C3 . . 111.3(3) ?
C5 C4 C3 . . 108.9(3) ?
C2 C4 C1 . . 108.8(3) ?
C5 C4 C1 . . 106.5(3) ?
C3 C4 C1 . . 107.4(3) ?
O1 C5 C6 . . 118.8(3) ?
O1 C5 C4 . . 120.7(3) ?
C6 C5 C4 . . 119.9(3) ?
C15 C6 C7 . . 118.9(3) ?
C15 C6 C5 . . 123.1(3) ?
C7 C6 C5 . . 117.9(3) ?
C8 C7 C12 . . 119.2(3) ?
C8 C7 C6 . . 120.4(3) ?
C12 C7 C6 . . 120.4(3) ?
C9 C8 C7 . . 120.6(4) ?
C9 C8 H8A . . 119.7 ?
C7 C8 H8A . . 119.7 ?
C8 C9 C10 . . 120.8(4) ?
C8 C9 H9A . . 119.6 ?
C10 C9 H9A . . 119.6 ?
C11 C10 C9 . . 119.7(4) ?
C11 C10 H10A . . 120.1 ?
C9 C10 H10A . . 120.1 ?
C10 C11 C12 . . 121.8(4) ?
C10 C11 H11A . . 119.1 ?
C12 C11 H11A . . 119.1 ?
C11 C12 C7 . . 117.8(3) ?
C11 C12 C13 . . 122.7(3) ?
C7 C12 C13 . . 119.4(3) ?
C16 C13 C14 . . 117.7(3) ?
C16 C13 C12 . . 123.4(3) ?
C14 C13 C12 . . 118.9(3) ?
C13 C14 C19 . . 119.6(3) ?
C13 C14 C15 . . 120.2(3) ?
C19 C14 C15 . . 120.2(3) ?
C6 C15 C14 . . 122.1(3) ?
C6 C15 C21 . . 118.9(3) ?
C14 C15 C21 . . 119.0(3) ?
C17 C16 C13 . . 122.3(3) ?
C17 C16 H16A . . 118.8 ?
C13 C16 H16A . . 118.8 ?
C16 C17 C18 . . 120.1(3) ?
C16 C17 H17A . . 120.0 ?
C18 C17 H17A . . 120.0 ?
C19 C18 C17 . . 119.9(3) ?
C19 C18 H18A . . 120.0 ?
C17 C18 H18A . . 120.0 ?
C18 C19 C14 . . 120.4(3) ?
C18 C19 C20 . . 118.7(3) ?
C14 C19 C20 . . 120.9(3) ?
O2 C20 N . . 120.0(3) ?
O2 C20 C19 . . 124.4(3) ?
N C20 C19 . . 115.5(3) ?
O3 C21 N . . 119.6(3) ?
O3 C21 C15 . . 123.3(3) ?
N C21 C15 . . 117.2(3) ?

loop_
_geom_bond_atom_site_label_1
_geom_bond_atom_site_label_2
_geom_bond_site_symmetry_2
_geom_bond_distance
_geom_bond_publ_flag
N C21 . 1.376(4) ?
N C20 . 1.379(3) ?
N H0A . 0.8600 ?
O1 C5 . 1.201(3) ?
O2 C20 . 1.224(3) ?
O3 C21 . 1.219(3) ?
C1 C4 . 1.541(4) ?
C1 H1A . 0.9600 ?
C1 H1B . 0.9600 ?
C1 H1C . 0.9600 ?
C2 C4 . 1.514(4) ?
C2 H2A . 0.9600 ?
C2 H2B . 0.9600 ?
C2 H2C . 0.9600 ?
C3 C4 . 1.527(4) ?
C3 H3A . 0.9600 ?
C3 H3B . 0.9600 ?
C3 H3C . 0.9600 ?
C4 C5 . 1.526(4) ?
C5 C6 . 1.520(4) ?
C6 C15 . 1.365(4) ?
C6 C7 . 1.452(4) ?
C7 C8 . 1.413(4) ?
C7 C12 . 1.417(4) ?
C8 C9 . 1.366(4) ?
C8 H8A . 0.9300 ?
C9 C10 . 1.387(4) ?
C9 H9A . 0.9300 ?
C10 C11 . 1.369(4) ?
C10 H10A . 0.9300 ?
C11 C12 . 1.410(4) ?
C11 H11A . 0.9300 ?
C12 C13 . 1.447(4) ?
C13 C16 . 1.399(4) ?
C13 C14 . 1.413(4) ?
C14 C19 . 1.416(4) ?
C14 C15 . 1.426(4) ?
C15 C21 . 1.476(4) ?
C16 C17 . 1.366(4) ?
C16 H16A . 0.9300 ?
C17 C18 . 1.390(4) ?
C17 H17A . 0.9300 ?
C18 C19 . 1.378(4) ?
C18 H18A . 0.9300 ?
C19 C20 . 1.475(4) ?

loop_
_geom_hbond_atom_site_label_D
_geom_hbond_atom_site_label_H
_geom_hbond_atom_site_label_A
_geom_hbond_site_symmetry_A
_geom_hbond_distance_DH
_geom_hbond_distance_HA
_geom_hbond_distance_DA
_geom_hbond_angle_DHA
_geom_hbond_publ_flag
N H0A O2 3_766 0.86 2.05 2.911(3) 174 y

loop_
_geom_torsion_atom_site_label_1
_geom_torsion_atom_site_label_2
_geom_torsion_atom_site_label_3
_geom_torsion_atom_site_label_4
_geom_torsion_site_symmetry_1
_geom_torsion_site_symmetry_2
_geom_torsion_site_symmetry_3
_geom_torsion_site_symmetry_4
_geom_torsion
_geom_torsion_publ_flag
C2 C4 C5 O1 . . . . 170.9(3) ?
C3 C4 C5 O1 . . . . 46.3(4) ?
C1 C4 C5 O1 . . . . -69.3(4) ?
C2 C4 C5 C6 . . . . -18.5(5) ?
C3 C4 C5 C6 . . . . -143.2(3) ?
C1 C4 C5 C6 . . . . 101.2(4) ?
O1 C5 C6 C15 . . . . -105.0(4) ?
C4 C5 C6 C15 . . . . 84.3(4) ?
O1 C5 C6 C7 . . . . 72.5(4) ?
C4 C5 C6 C7 . . . . -98.2(4) ?
C15 C6 C7 C8 . . . . 175.1(3) ?
C5 C6 C7 C8 . . . . -2.5(5) ?
C15 C6 C7 C12 . . . . -4.9(5) ?
C5 C6 C7 C12 . . . . 177.5(3) ?
C12 C7 C8 C9 . . . . -1.7(6) ?
C6 C7 C8 C9 . . . . 178.3(4) ?
C7 C8 C9 C10 . . . . 0.2(6) ?
C8 C9 C10 C11 . . . . 1.6(6) ?
C9 C10 C11 C12 . . . . -2.0(6) ?
C10 C11 C12 C7 . . . . 0.5(5) ?
C10 C11 C12 C13 . . . . 179.0(4) ?
C8 C7 C12 C11 . . . . 1.3(5) ?
C6 C7 C12 C11 . . . . -178.7(3) ?
C8 C7 C12 C13 . . . . -177.3(3) ?
C6 C7 C12 C13 . . . . 2.7(5) ?
C11 C12 C13 C16 . . . . 0.7(5) ?
C7 C12 C13 C16 . . . . 179.3(3) ?
C11 C12 C13 C14 . . . . -177.6(3) ?
C7 C12 C13 C14 . . . . 1.0(5) ?
C16 C13 C14 C19 . . . . 0.0(5) ?
C12 C13 C14 C19 . . . . 178.4(3) ?
C16 C13 C14 C15 . . . . 179.1(3) ?
C12 C13 C14 C15 . . . . -2.5(5) ?
C7 C6 C15 C14 . . . . 3.4(5) ?
C5 C6 C15 C14 . . . . -179.1(3) ?
C7 C6 C15 C21 . . . . -174.6(3) ?
C5 C6 C15 C21 . . . . 2.9(5) ?
C13 C14 C15 C6 . . . . 0.2(5) ?
C19 C14 C15 C6 . . . . 179.3(3) ?
C13 C14 C15 C21 . . . . 178.3(3) ?
C19 C14 C15 C21 . . . . -2.7(5) ?
C14 C13 C16 C17 . . . . 0.1(5) ?
C12 C13 C16 C17 . . . . -178.2(3) ?
C13 C16 C17 C18 . . . . -0.3(6) ?
C16 C17 C18 C19 . . . . 0.4(5) ?
C17 C18 C19 C14 . . . . -0.3(5) ?
C17 C18 C19 C20 . . . . 179.0(3) ?
C13 C14 C19 C18 . . . . 0.1(5) ?
C15 C14 C19 C18 . . . . -179.0(3) ?
C13 C14 C19 C20 . . . . -179.2(3) ?
C15 C14 C19 C20 . . . . 1.7(5) ?
C21 N C20 O2 . . . . 178.6(3) ?
C21 N C20 C19 . . . . -1.6(5) ?
C18 C19 C20 O2 . . . . 0.9(6) ?
C14 C19 C20 O2 . . . . -179.8(3) ?
C18 C19 C20 N . . . . -178.9(3) ?
C14 C19 C20 N . . . . 0.4(5) ?
C20 N C21 O3 . . . . -179.0(3) ?
C20 N C21 C15 . . . . 0.6(5) ?
C6 C15 C21 O3 . . . . -0.7(5) ?
C14 C15 C21 O3 . . . . -178.8(3) ?
C6 C15 C21 N . . . . 179.6(3) ?
C14 C15 C21 N . . . . 1.6(5) ?

loop_
_cod_related_entry_id
_cod_related_entry_database
_cod_related_entry_code
1 ChemSpider 24744644
